data_7123504
loop_
_publ_author_name
'Li, Bei-Bei'
'Wang, Wenjing'
'Hong, Zixiao'
'M. El-Sayed, El-Sayed'
'Yuan, Daqiang'

_publ_section_title
;
 Ratiometric fluorescent detecting trace water in organic solvent based on
 bimetallic lanthanide metal-organic frameworks
;
_journal_name_full 'Chemical Communications'
_journal_paper_doi 10.1039/C9CC02324K
_journal_year 2019
_chemical_formula_moiety 'C88 H152 N7 O86 P6 Tb5, (C4 H9 N O), 43(H2 O)'
_chemical_formula_sum 'C88 H152 N7 O86 P6 Tb5'
_chemical_formula_weight 3664.58
_space_group_crystal_system monoclinic
_space_group_IT_number 15
_space_group_name_Hall '-C 2yc'
_space_group_name_H-M_alt 'C 1 2/c 1'
_symmetry_space_group_name_Hall '-C 2yc'
_symmetry_space_group_name_H-M 'C 1 2/c 1'
_atom_sites_solution_hydrogens geom
_audit_creation_method SHELXL-2018/3
_audit_update_record
;
2019-05-17 deposited with the CCDC.    2019-05-20 downloaded from the CCDC.
;
_cell_angle_alpha 90
_cell_angle_beta 107.899(4)
_cell_angle_gamma 90
_cell_formula_units_Z 4
_cell_length_a 34.1382(10)
_cell_length_b 18.2040(11)
_cell_length_c 29.7178(13)
_cell_measurement_reflns_used 7483
_cell_measurement_temperature 150.0(1)
_cell_measurement_theta_max 70.3640
_cell_measurement_theta_min 3.3580
_cell_volume 17574.3(15)
_computing_cell_refinement 'CrysAlisPro 1.171.39.46e (Rigaku OD, 2018)'
_computing_data_collection 'CrysAlisPro 1.171.39.46e (Rigaku OD, 2018)'
_computing_data_reduction 'CrysAlisPro 1.171.39.46e (Rigaku OD, 2018)'
_computing_structure_refinement 'SHELXL-2018/3 (Sheldrick, 2018)'
_computing_structure_solution 'SHELXT 2018/2 (Sheldrick, 2018)'
_diffrn_ambient_temperature 150.0(1)
_diffrn_detector_area_resol_mean 10.5594
_diffrn_measured_fraction_theta_full 0.994
_diffrn_measured_fraction_theta_max 0.961
_diffrn_measurement_device_type 'SuperNova, Dual, Cu at home/near, Atlas'
_diffrn_measurement_method '\w scans'
_diffrn_radiation_type CuK\a
_diffrn_radiation_wavelength 1.54184
_diffrn_reflns_av_R_equivalents 0.0693
_diffrn_reflns_av_unetI/netI 0.1025
_diffrn_reflns_Laue_measured_fraction_full 0.994
_diffrn_reflns_Laue_measured_fraction_max 0.961
_diffrn_reflns_limit_h_max 39
_diffrn_reflns_limit_h_min -42
_diffrn_reflns_limit_k_max 22
_diffrn_reflns_limit_k_min -21
_diffrn_reflns_limit_l_max 36
_diffrn_reflns_limit_l_min -33
_diffrn_reflns_number 34242
_diffrn_reflns_point_group_measured_fraction_full 0.994
_diffrn_reflns_point_group_measured_fraction_max 0.961
_diffrn_reflns_theta_full 67.684
_diffrn_reflns_theta_max 73.690
_diffrn_reflns_theta_min 3.456
_diffrn_source 'micro-focus sealed X-ray tube'
_exptl_absorpt_coefficient_mu 10.974
_exptl_absorpt_correction_T_max 1.00000
_exptl_absorpt_correction_T_min 0.11312
_exptl_absorpt_correction_type multi-scan
_exptl_absorpt_process_details
;
CrysAlisPro 1.171.39.46e (Rigaku Oxford Diffraction, 2018)
Empirical absorption correction using spherical harmonics,
 implemented in SCALE3 ABSPACK scaling algorithm.
;
_exptl_crystal_colour colourless
_exptl_crystal_density_diffrn 1.385
_exptl_crystal_description block
_exptl_crystal_F_000 7328
_exptl_crystal_size_max 0.300
_exptl_crystal_size_mid 0.280
_exptl_crystal_size_min 0.250
_refine_diff_density_max 1.173
_refine_diff_density_min -0.846
_refine_diff_density_rms 0.103
_refine_ls_extinction_method none
_refine_ls_goodness_of_fit_ref 0.966
_refine_ls_hydrogen_treatment constr
_refine_ls_matrix_type full
_refine_ls_number_parameters 713
_refine_ls_number_reflns 17064
_refine_ls_number_restraints 789
_refine_ls_restrained_S_all 0.962
_refine_ls_R_factor_all 0.1504
_refine_ls_R_factor_gt 0.0797
_refine_ls_shift/su_max 0.001
_refine_ls_shift/su_mean 0.000
_refine_ls_structure_factor_coef Fsqd
_refine_ls_weighting_details 'w=1/[\s^2^(Fo^2^)+(0.1319P)^2^] where P=(Fo^2^+2Fc^2^)/3'
_refine_ls_weighting_scheme calc
_refine_ls_wR_factor_gt 0.2130
_refine_ls_wR_factor_ref 0.2558
_reflns_Friedel_coverage 0.000
_reflns_number_gt 7394
_reflns_number_total 17064
_reflns_threshold_expression 'I > 2\s(I)'
_cod_data_source_file c9cc02324k2.cif
_cod_data_source_block Tb
_cod_database_code 7123504
_shelx_shelxl_version_number 2018/3
_shelx_space_group_comment
;
The symmetry employed for this shelxl refinement is uniquely defined
by the following loop, which should always be used as a source of
symmetry information in preference to the above space-group names.
They are only intended as comments.
;
_shelx_estimated_absorpt_t_min 0.137
_shelx_estimated_absorpt_t_max 0.170

loop_
_space_group_symop_operation_xyz
'x, y, z'
'-x, y, -z+1/2'
'x+1/2, y+1/2, z'
'-x+1/2, y+1/2, -z+1/2'
'-x, -y, -z'
'x, -y, z-1/2'
'-x+1/2, -y+1/2, -z'
'x+1/2, -y+1/2, z-1/2'

loop_
_atom_site_label
_atom_site_type_symbol
_atom_site_fract_x
_atom_site_fract_y
_atom_site_fract_z
_atom_site_U_iso_or_equiv
_atom_site_adp_type
_atom_site_occupancy
_atom_site_site_symmetry_order
_atom_site_calc_flag
_atom_site_refinement_flags_posn
_atom_site_refinement_flags_adp
_atom_site_refinement_flags_occupancy
_atom_site_disorder_assembly
_atom_site_disorder_group
Tb1 Tb 0.12307(2) 0.68314(4) 0.42485(2) 0.0736(2) Uani 1 1 d . . . . .
Tb2 Tb 0.04233(2) 0.61327(4) 0.31784(3) 0.0869(3) Uani 1 1 d . . . . .
Tb3 Tb 0.250000 0.750000 0.500000 0.0944(4) Uani 1 2 d S . P . .
P1 P 0.30260(8) 0.5111(2) 0.27888(13) 0.1041(12) Uani 1 1 d . . . . .
P2 P 0.38205(8) 0.49401(19) 0.33535(11) 0.0852(9) Uani 1 1 d . . . . .
P3 P 0.32076(10) 0.4011(2) 0.34363(18) 0.1169(14) Uani 1 1 d . . . . .
O1 O 0.2790(2) 0.5834(5) 0.2881(3) 0.116(3) Uani 1 1 d . . . . .
O2 O 0.40866(19) 0.5554(4) 0.3708(3) 0.092(2) Uani 1 1 d . . . . .
O3 O 0.3013(3) 0.3903(5) 0.3864(4) 0.141(4) Uani 1 1 d . . . . .
O4 O 0.2838(2) 0.5084(6) 0.2230(3) 0.134(4) Uani 1 1 d . . . . .
O5 O 0.41680(18) 0.4653(4) 0.3149(3) 0.091(2) Uani 1 1 d . . . . .
O6 O 0.3215(3) 0.3151(5) 0.3328(5) 0.165(5) Uani 1 1 d . . . . .
O7 O 0.0954(2) 0.5540(5) 0.2945(3) 0.106(3) Uani 1 1 d . . . . .
O8 O 0.11889(19) 0.6407(4) 0.3465(3) 0.087(2) Uani 1 1 d . . . . .
O11 O 0.2920(2) 0.7465(6) 0.4506(3) 0.125(3) Uani 1 1 d . . . . .
O12 O 0.3417(4) 0.7491(7) 0.5087(4) 0.174(5) Uani 1 1 d . U . . .
O13 O 0.2937(4) 0.2737(8) 0.0733(5) 0.185(5) Uani 1 1 d . U . . .
O14 O 0.3578(3) 0.2863(6) 0.1082(3) 0.117(3) Uani 1 1 d . . . . .
O15 O 0.4512(2) 0.1853(5) 0.2410(4) 0.104(3) Uani 1 1 d . . . . .
O16 O 0.4791(2) 0.1545(5) 0.3167(4) 0.106(3) Uani 1 1 d . . . . .
O17 O 0.5575(2) 0.2274(5) 0.3557(4) 0.122(3) Uani 1 1 d . . . . .
O18 O 0.5696(3) 0.2712(6) 0.4295(4) 0.135(4) Uani 1 1 d . . . . .
O20 O 0.0699(2) 0.5929(6) 0.4011(3) 0.128(3) Uani 1 1 d . . . . .
H21 H 0.061770 0.557590 0.420041 0.154 Uiso 1 1 calc R U . . .
O22 O 0.0165(5) 0.4938(9) 0.3161(8) 0.130(6) Uani 0.5 1 d . U P . .
O23 O 0.000000 0.5434(9) 0.250000 0.128(3) Uani 1 2 d S T P . .
H22 H 0.000000 0.491259 0.250000 0.154 Uiso 1 2 calc R U P . .
N1 N 0.2895(3) 0.4404(6) 0.3014(4) 0.105(3) Uani 1 1 d . . . . .
N2 N 0.3490(2) 0.5327(5) 0.2929(3) 0.090(3) Uani 1 1 d . . . . .
N3 N 0.3664(2) 0.4333(5) 0.3636(4) 0.089(3) Uani 1 1 d . . . . .
C1 C 0.2388(3) 0.5827(6) 0.2925(4) 0.096(4) Uani 1 1 d D U . . .
C2 C 0.2097(3) 0.5318(7) 0.2718(4) 0.136(5) Uani 1 1 d D U . . .
H2 H 0.215228 0.494063 0.252493 0.163 Uiso 1 1 calc R U . . .
C3 C 0.1715(3) 0.5367(7) 0.2795(4) 0.127(5) Uani 1 1 d D U . . .
H3 H 0.150348 0.502805 0.264620 0.152 Uiso 1 1 calc R U . . .
C4 C 0.1644(2) 0.5905(6) 0.3088(3) 0.077(3) Uani 1 1 d D U . . .
C5 C 0.1943(3) 0.6407(6) 0.3284(4) 0.093(3) Uani 1 1 d D U . . .
H5 H 0.188923 0.678247 0.347859 0.112 Uiso 1 1 calc R U . . .
C6 C 0.2322(3) 0.6388(7) 0.3209(4) 0.098(4) Uani 1 1 d D U . . .
H6 H 0.252842 0.674221 0.334591 0.118 Uiso 1 1 calc R U . . .
C7 C 0.1236(3) 0.5934(7) 0.3178(4) 0.085(3) Uani 1 1 d . . . . .
C8 C 0.2779(3) 0.4415(6) 0.3999(4) 0.098(3) Uani 1 1 d D U . . .
C11 C 0.2303(3) 0.5397(6) 0.4312(4) 0.089(3) Uani 1 1 d D U . . .
C15 C 0.3897(3) 0.6033(6) 0.3943(3) 0.082(3) Uani 1 1 d D U . . .
C16 C 0.3602(3) 0.6517(6) 0.3703(4) 0.103(4) Uani 1 1 d D U . . .
H16 H 0.353243 0.656039 0.336922 0.124 Uiso 1 1 calc R U . . .
C17 C 0.3400(3) 0.6949(7) 0.3956(3) 0.101(4) Uani 1 1 d D U . . .
H17 H 0.318557 0.727344 0.379349 0.121 Uiso 1 1 calc R U . . .
C18 C 0.3517(3) 0.6899(6) 0.4438(3) 0.071(3) Uani 1 1 d D U . . .
C19 C 0.3831(3) 0.6450(7) 0.4670(4) 0.104(4) Uani 1 1 d D U . . .
H19 H 0.392212 0.644725 0.500547 0.125 Uiso 1 1 calc R U . . .
C20 C 0.4020(3) 0.5995(7) 0.4427(3) 0.095(3) Uani 1 1 d D U . . .
H20 H 0.423017 0.566430 0.459250 0.114 Uiso 1 1 calc R U . . .
C21 C 0.3270(4) 0.7312(9) 0.4677(6) 0.125(3) Uani 1 1 d . . . . .
C22 C 0.4493(2) 0.4181(6) 0.3341(3) 0.075(3) Uani 1 1 d D U . . .
C23 C 0.4658(3) 0.4084(6) 0.3822(4) 0.089(3) Uani 1 1 d D U . . .
H23 H 0.454532 0.433014 0.403615 0.107 Uiso 1 1 calc R U . . .
C24 C 0.4992(3) 0.3621(6) 0.3986(4) 0.103(4) Uani 1 1 d D U . . .
H24 H 0.511488 0.355977 0.431729 0.123 Uiso 1 1 calc R U . . .
C25 C 0.5152(3) 0.3247(6) 0.3680(3) 0.087(3) Uani 1 1 d D U . . .
C26 C 0.4987(2) 0.3370(5) 0.3201(3) 0.074(3) Uani 1 1 d D U . . .
H26 H 0.510198 0.313119 0.298645 0.089 Uiso 1 1 calc R U . . .
C27 C 0.4661(2) 0.3832(5) 0.3033(4) 0.074(3) Uani 1 1 d D U . . .
H27 H 0.454993 0.391462 0.270245 0.089 Uiso 1 1 calc R U . . .
C28 C 0.5494(3) 0.2705(8) 0.3863(6) 0.107(5) Uani 1 1 d . . . . .
C29 C 0.3547(3) 0.2827(6) 0.3196(5) 0.114(4) Uani 1 1 d D U . . .
C30 C 0.3862(3) 0.2527(6) 0.3551(5) 0.129(5) Uani 1 1 d D U . . .
H30 H 0.386424 0.254284 0.387111 0.154 Uiso 1 1 calc R U . . .
C31 C 0.4175(3) 0.2200(6) 0.3422(5) 0.110(4) Uani 1 1 d D U . . .
H31 H 0.440169 0.199165 0.365880 0.132 Uiso 1 1 calc R U . . .
C32 C 0.4168(2) 0.2169(6) 0.2957(4) 0.087(3) Uani 1 1 d D U . . .
C33 C 0.3848(3) 0.2483(7) 0.2611(5) 0.112(4) Uani 1 1 d D U . . .
H33 H 0.384542 0.247071 0.229076 0.135 Uiso 1 1 calc R U . . .
C34 C 0.3526(3) 0.2820(7) 0.2729(5) 0.123(5) Uani 1 1 d D U . . .
H34 H 0.330082 0.303606 0.249477 0.148 Uiso 1 1 calc R U . . .
C35 C 0.4523(3) 0.1810(7) 0.2859(6) 0.096(4) Uani 1 1 d . . . . .
C36 C 0.2950(3) 0.4550(7) 0.1956(4) 0.098(4) Uani 1 1 d D U . . .
C37 C 0.3338(3) 0.4471(7) 0.1941(4) 0.130(5) Uani 1 1 d D U . . .
H37 H 0.355144 0.477299 0.213410 0.156 Uiso 1 1 calc R U . . .
C38 C 0.3427(3) 0.3962(7) 0.1651(4) 0.112(4) Uani 1 1 d D U . . .
H38 H 0.370506 0.389482 0.165845 0.134 Uiso 1 1 calc R U . . .
C39 C 0.3127(3) 0.3547(7) 0.1352(4) 0.089(3) Uani 1 1 d D U . . .
C40 C 0.2730(3) 0.3633(9) 0.1377(5) 0.141(5) Uani 1 1 d D U . . .
H40 H 0.251375 0.333918 0.118190 0.169 Uiso 1 1 calc R U . . .
C41 C 0.2643(3) 0.4130(8) 0.1678(5) 0.130(5) Uani 1 1 d D U . . .
H41 H 0.237011 0.418063 0.169247 0.155 Uiso 1 1 calc R U . . .
C42 C 0.3241(5) 0.3044(8) 0.1031(4) 0.101(4) Uani 1 1 d . . . . .
O19A O 0.2659(5) 0.6086(12) 0.5286(6) 0.128(6) Uani 0.5 1 d . U P A 1
O9A O 0.1566(4) 0.5638(9) 0.4318(6) 0.075(4) Uani 0.5 1 d D . P A 1
O10A O 0.1999(4) 0.6549(10) 0.4426(5) 0.086(5) Uani 0.5 1 d D . P A 1
C9A C 0.2872(6) 0.5146(8) 0.4058(6) 0.092(6) Uani 0.5 1 d D U P B 1
H9A H 0.311858 0.531677 0.400829 0.111 Uiso 0.5 1 calc R U P B 1
C10A C 0.2624(5) 0.5644(10) 0.4186(6) 0.081(5) Uani 0.5 1 d D U P B 1
H10A H 0.267874 0.615525 0.418577 0.097 Uiso 0.5 1 calc R U P B 1
C12A C 0.2173(6) 0.4688(9) 0.4212(9) 0.087(7) Uani 0.5 1 d D U P B 1
H12A H 0.191025 0.453945 0.422591 0.104 Uiso 0.5 1 calc R U P B 1
C13A C 0.2426(6) 0.4193(11) 0.4090(10) 0.106(7) Uani 0.5 1 d D U P B 1
H13A H 0.235610 0.368648 0.406916 0.127 Uiso 0.5 1 calc R U P B 1
C14A C 0.1935(6) 0.5844(12) 0.4362(13) 0.106(10) Uani 0.5 1 d D U P A 1
O19B O 0.1093(5) 0.6361(10) 0.4912(5) 0.111(6) Uani 0.5 1 d . U P A 2
O9B O 0.1747(5) 0.5961(10) 0.4420(7) 0.079(5) Uani 0.5 1 d D U P A 2
O10B O 0.2340(5) 0.6432(9) 0.4844(5) 0.103(5) Uani 0.5 1 d D . P A 2
C9B C 0.2967(6) 0.4936(9) 0.4307(6) 0.100(7) Uani 0.5 1 d D U P B 2
H9B H 0.325843 0.497037 0.441169 0.119 Uiso 0.5 1 calc R U P B 2
C10B C 0.2735(5) 0.5416(12) 0.4468(8) 0.104(6) Uani 0.5 1 d D U P B 2
H10B H 0.287015 0.577624 0.469356 0.125 Uiso 0.5 1 calc R U P B 2
C12B C 0.2127(6) 0.4852(12) 0.4012(8) 0.096(7) Uani 0.5 1 d D U P B 2
H12B H 0.183707 0.478499 0.392565 0.116 Uiso 0.5 1 calc R U P B 2
C13B C 0.2356(5) 0.4392(13) 0.3828(9) 0.104(8) Uani 0.5 1 d D U P B 2
H13B H 0.222351 0.405741 0.358284 0.124 Uiso 0.5 1 calc R U P B 2
C14B C 0.2139(6) 0.5976(13) 0.4549(9) 0.095(8) Uani 0.5 1 d D U P A 2

loop_
_atom_site_aniso_label
_atom_site_aniso_U_11
_atom_site_aniso_U_22
_atom_site_aniso_U_33
_atom_site_aniso_U_23
_atom_site_aniso_U_13
_atom_site_aniso_U_12
Tb1 0.0588(3) 0.0934(5) 0.0707(4) 0.0051(4) 0.0231(3) 0.0193(3)
Tb2 0.0491(3) 0.1074(6) 0.1033(6) -0.0035(4) 0.0220(3) 0.0111(3)
Tb3 0.0638(5) 0.1563(11) 0.0574(5) -0.0130(6) 0.0103(4) 0.0384(6)
P1 0.0572(15) 0.140(3) 0.115(3) -0.033(2) 0.0264(17) 0.0239(18)
P2 0.0545(14) 0.111(2) 0.091(2) -0.0136(19) 0.0235(15) 0.0200(15)
P3 0.083(2) 0.103(3) 0.188(4) -0.023(3) 0.077(3) 0.0082(19)
O1 0.057(4) 0.166(8) 0.126(7) -0.031(6) 0.028(4) 0.040(5)
O2 0.059(4) 0.112(6) 0.106(6) -0.017(5) 0.029(4) 0.023(4)
O3 0.122(6) 0.098(7) 0.250(12) 0.025(7) 0.127(8) 0.048(5)
O4 0.073(5) 0.212(11) 0.103(7) -0.042(7) 0.007(5) 0.051(6)
O5 0.058(4) 0.129(7) 0.089(5) -0.012(5) 0.028(4) 0.031(4)
O6 0.109(6) 0.105(7) 0.333(16) -0.041(8) 0.146(9) 0.008(5)
O7 0.054(4) 0.135(7) 0.122(7) -0.034(6) 0.015(4) 0.007(4)
O8 0.063(4) 0.102(6) 0.102(6) -0.006(5) 0.035(4) 0.025(4)
O11 0.088(4) 0.164(7) 0.139(7) -0.050(6) 0.061(5) 0.008(5)
O12 0.225(9) 0.167(8) 0.118(7) -0.033(6) 0.034(6) 0.064(7)
O13 0.182(8) 0.202(9) 0.161(8) -0.063(7) 0.040(7) -0.022(7)
O14 0.114(7) 0.142(8) 0.082(6) -0.022(5) 0.010(6) 0.040(6)
O15 0.070(5) 0.111(7) 0.136(8) -0.027(6) 0.040(5) -0.004(4)
O16 0.044(4) 0.125(7) 0.143(8) -0.001(6) 0.020(5) 0.016(4)
O17 0.065(4) 0.121(7) 0.177(9) -0.060(7) 0.034(5) 0.011(4)
O18 0.099(6) 0.182(10) 0.120(8) -0.009(7) 0.027(6) 0.072(7)
O20 0.080(4) 0.180(8) 0.121(6) 0.005(7) 0.026(4) -0.015(6)
O22 0.111(10) 0.068(10) 0.232(16) 0.028(11) 0.083(11) 0.010(8)
O23 0.080(4) 0.180(8) 0.121(6) 0.005(7) 0.026(4) -0.015(6)
N1 0.060(5) 0.103(8) 0.161(10) -0.027(7) 0.050(6) 0.008(5)
N2 0.051(4) 0.120(8) 0.099(7) -0.016(6) 0.022(5) 0.024(5)
N3 0.075(5) 0.081(7) 0.120(8) -0.002(6) 0.043(5) 0.014(5)
C1 0.055(5) 0.135(10) 0.094(8) -0.030(7) 0.017(5) 0.022(5)
C2 0.069(6) 0.187(13) 0.158(12) -0.090(10) 0.045(7) -0.003(6)
C3 0.056(5) 0.182(12) 0.135(10) -0.083(9) 0.018(6) 0.008(6)
C4 0.040(4) 0.125(8) 0.057(5) -0.012(5) 0.001(4) 0.034(4)
C5 0.064(5) 0.099(8) 0.121(9) -0.026(7) 0.034(6) 0.028(5)
C6 0.072(6) 0.127(9) 0.097(8) -0.019(7) 0.027(6) 0.021(6)
C7 0.057(6) 0.105(10) 0.089(8) -0.016(7) 0.017(6) 0.023(6)
C8 0.076(6) 0.097(8) 0.132(10) 0.006(7) 0.049(7) 0.007(5)
C11 0.102(6) 0.087(7) 0.095(8) 0.012(6) 0.054(6) 0.022(5)
C15 0.050(5) 0.117(9) 0.076(5) -0.006(6) 0.013(5) 0.017(5)
C16 0.095(7) 0.136(10) 0.076(7) -0.001(7) 0.022(6) 0.045(7)
C17 0.067(6) 0.152(11) 0.077(6) -0.003(7) 0.013(5) 0.038(6)
C18 0.052(5) 0.095(8) 0.067(5) -0.008(5) 0.018(4) -0.001(4)
C19 0.099(8) 0.144(11) 0.062(6) -0.005(6) 0.013(6) 0.034(7)
C20 0.074(6) 0.118(9) 0.076(6) -0.002(6) -0.001(5) 0.026(6)
C21 0.088(4) 0.164(7) 0.139(7) -0.050(6) 0.061(5) 0.008(5)
C22 0.041(5) 0.096(8) 0.086(6) -0.014(6) 0.016(4) 0.011(5)
C23 0.069(6) 0.118(9) 0.084(6) -0.018(6) 0.027(5) 0.029(5)
C24 0.071(6) 0.147(11) 0.080(7) -0.028(7) 0.008(5) 0.035(6)
C25 0.047(5) 0.123(9) 0.087(6) -0.026(6) 0.013(5) 0.016(5)
C26 0.042(4) 0.102(8) 0.083(5) -0.022(6) 0.026(4) 0.000(4)
C27 0.041(4) 0.099(8) 0.084(6) -0.015(5) 0.021(4) -0.001(4)
C28 0.054(6) 0.140(13) 0.116(11) -0.037(10) 0.012(7) 0.020(7)
C29 0.067(6) 0.083(8) 0.208(12) -0.036(9) 0.063(8) -0.008(5)
C30 0.104(8) 0.124(11) 0.183(12) -0.006(10) 0.081(8) 0.003(7)
C31 0.086(7) 0.096(9) 0.162(9) 0.010(9) 0.060(7) 0.008(6)
C32 0.044(4) 0.075(7) 0.152(9) -0.007(7) 0.043(6) -0.002(4)
C33 0.060(6) 0.112(10) 0.163(10) -0.019(8) 0.032(6) 0.009(6)
C34 0.061(6) 0.108(10) 0.192(11) -0.031(10) 0.027(8) 0.021(6)
C35 0.038(6) 0.108(10) 0.141(12) -0.020(10) 0.028(7) -0.017(6)
C36 0.065(5) 0.144(10) 0.071(7) -0.029(7) 0.001(5) 0.034(6)
C37 0.052(5) 0.195(13) 0.124(10) -0.087(9) 0.001(6) 0.006(7)
C38 0.058(5) 0.165(12) 0.097(8) -0.059(8) -0.001(5) 0.007(6)
C39 0.072(5) 0.123(9) 0.057(6) -0.011(6) -0.002(5) -0.007(6)
C40 0.078(6) 0.207(14) 0.124(11) -0.068(10) 0.010(7) -0.024(8)
C41 0.064(6) 0.197(14) 0.109(10) -0.046(9) -0.001(6) 0.005(7)
C42 0.122(11) 0.105(11) 0.059(7) -0.021(7) 0.003(8) -0.021(9)
O19A 0.103(10) 0.199(15) 0.071(9) -0.047(10) 0.009(8) -0.018(11)
O9A 0.069(10) 0.083(12) 0.075(10) -0.004(9) 0.025(8) 0.010(8)
O10A 0.040(7) 0.139(15) 0.068(9) 0.002(9) -0.003(6) 0.019(8)
C9A 0.106(14) 0.106(10) 0.084(14) -0.006(12) 0.057(12) -0.006(10)
C10A 0.104(12) 0.096(11) 0.050(10) -0.004(10) 0.036(10) -0.006(9)
C12A 0.058(11) 0.107(11) 0.095(17) -0.015(13) 0.022(11) 0.007(8)
C13A 0.096(12) 0.098(12) 0.15(2) -0.003(14) 0.073(13) 0.002(10)
C14A 0.114(13) 0.103(13) 0.101(13) -0.001(9) 0.034(9) -0.002(9)
O19B 0.113(10) 0.152(12) 0.092(10) 0.074(9) 0.067(8) 0.075(9)
O9B 0.064(8) 0.081(9) 0.093(9) 0.006(7) 0.025(7) 0.022(7)
O10B 0.134(14) 0.089(12) 0.066(9) -0.033(9) 0.003(10) 0.012(10)
C9B 0.059(10) 0.130(16) 0.109(16) 0.004(11) 0.025(11) 0.004(9)
C10B 0.104(9) 0.109(16) 0.106(16) 0.005(12) 0.043(11) 0.010(10)
C12B 0.078(11) 0.123(15) 0.091(16) 0.001(11) 0.031(11) 0.026(9)
C13B 0.076(8) 0.119(17) 0.117(18) -0.027(13) 0.030(10) 0.007(10)
C14B 0.097(11) 0.101(12) 0.093(11) 0.001(9) 0.039(9) 0.014(9)

loop_
_atom_type_symbol
_atom_type_description
_atom_type_scat_dispersion_real
_atom_type_scat_dispersion_imag
_atom_type_scat_source
C C 0.0181 0.0091 'International Tables Vol C Tables 4.2.6.8 and 6.1.1.4'
H H 0.0000 0.0000 'International Tables Vol C Tables 4.2.6.8 and 6.1.1.4'
N N 0.0311 0.0180 'International Tables Vol C Tables 4.2.6.8 and 6.1.1.4'
O O 0.0492 0.0322 'International Tables Vol C Tables 4.2.6.8 and 6.1.1.4'
P P 0.2955 0.4335 'International Tables Vol C Tables 4.2.6.8 and 6.1.1.4'
Tb Tb -9.1472 9.1891 'International Tables Vol C Tables 4.2.6.8 and 6.1.1.4'

loop_
_geom_angle_atom_site_label_1
_geom_angle_atom_site_label_2
_geom_angle_atom_site_label_3
_geom_angle
_geom_angle_site_symmetry_1
_geom_angle_site_symmetry_3
O14 Tb1 O9B 110.9(6) 4 .
O14 Tb1 O12 77.8(4) 4 7_566
O14 Tb1 O19B 144.9(6) 4 .
O9B Tb1 O19B 84.2(6) . .
O12 Tb1 O19B 70.2(6) 7_566 .
O14 Tb1 O20 136.4(3) 4 .
O9B Tb1 O20 93.0(5) . .
O12 Tb1 O20 139.8(4) 7_566 .
O19B Tb1 O20 70.4(6) . .
O14 Tb1 O8 77.9(3) 4 .
O9B Tb1 O8 79.0(5) . .
O12 Tb1 O8 148.2(4) 7_566 .
O19B Tb1 O8 137.1(6) . .
O20 Tb1 O8 71.4(3) . .
O14 Tb1 O9A 125.2(5) 4 .
O12 Tb1 O9A 107.1(5) 7_566 .
O20 Tb1 O9A 72.9(4) . .
O8 Tb1 O9A 71.6(4) . .
O14 Tb1 O18 78.8(4) 4 3_455
O12 Tb1 O18 78.8(4) 7_566 3_455
O20 Tb1 O18 87.5(4) . 3_455
O8 Tb1 O18 115.9(3) . 3_455
O9A Tb1 O18 155.9(5) . 3_455
O14 Tb1 O10A 81.1(5) 4 .
O12 Tb1 O10A 72.7(5) 7_566 .
O20 Tb1 O10A 124.0(5) . .
O8 Tb1 O10A 83.6(4) . .
O9A Tb1 O10A 51.6(5) . .
O18 Tb1 O10A 147.9(5) 3_455 .
O14 Tb1 O17 72.8(3) 4 3_455
O12 Tb1 O17 126.1(3) 7_566 3_455
O20 Tb1 O17 66.3(3) . 3_455
O8 Tb1 O17 64.2(2) . 3_455
O9A Tb1 O17 126.8(4) . 3_455
O18 Tb1 O17 52.0(3) 3_455 3_455
O10A Tb1 O17 141.8(4) . 3_455
O14 Tb1 C28 73.1(4) 4 3_455
O12 Tb1 C28 101.8(4) 7_566 3_455
O20 Tb1 C28 76.9(4) . 3_455
O8 Tb1 C28 90.4(3) . 3_455
O9A Tb1 C28 148.4(5) . 3_455
O18 Tb1 C28 25.5(3) 3_455 3_455
O10A Tb1 C28 154.2(5) . 3_455
O17 Tb1 C28 26.5(3) 3_455 3_455
O14 Tb1 Tb2 98.4(2) 4 .
O9B Tb1 Tb2 105.6(5) . .
O12 Tb1 Tb2 163.3(3) 7_566 .
O19B Tb1 Tb2 108.0(5) . .
O20 Tb1 Tb2 38.6(2) . .
O8 Tb1 Tb2 42.32(15) . .
O9A Tb1 Tb2 88.5(4) . .
O18 Tb1 Tb2 84.5(3) 3_455 .
O10A Tb1 Tb2 123.2(3) . .
O17 Tb1 Tb2 38.59(19) 3_455 .
C28 Tb1 Tb2 61.7(3) 3_455 .
O15 Tb2 O16 96.6(3) 4 3_455
O15 Tb2 O22 130.6(6) 4 .
O16 Tb2 O22 87.5(4) 3_455 .
O15 Tb2 O17 78.3(4) 4 3_455
O16 Tb2 O17 77.5(3) 3_455 3_455
O22 Tb2 O17 149.3(6) . 3_455
O15 Tb2 O7 76.9(3) 4 .
O16 Tb2 O7 161.0(3) 3_455 .
O22 Tb2 O7 83.6(5) . .
O17 Tb2 O7 117.7(3) 3_455 .
O15 Tb2 O20 142.5(3) 4 .
O16 Tb2 O20 97.9(3) 3_455 .
O22 Tb2 O20 84.5(6) . .
O17 Tb2 O20 71.5(4) 3_455 .
O7 Tb2 O20 97.9(3) . .
O15 Tb2 O23 80.6(4) 4 .
O16 Tb2 O23 80.9(3) 3_455 .
O22 Tb2 O23 51.4(6) . .
O17 Tb2 O23 147.6(4) 3_455 .
O7 Tb2 O23 80.4(2) . .
O20 Tb2 O23 135.9(4) . .
O15 Tb2 O8 79.0(3) 4 .
O16 Tb2 O8 144.5(3) 3_455 .
O22 Tb2 O8 122.2(4) . .
O17 Tb2 O8 67.1(2) 3_455 .
O7 Tb2 O8 52.5(2) . .
O20 Tb2 O8 69.2(3) . .
O23 Tb2 O8 131.77(19) . .
O15 Tb2 C7 75.0(3) 4 .
O16 Tb2 C7 168.1(4) 3_455 .
O22 Tb2 C7 104.3(5) . .
O17 Tb2 C7 92.4(3) 3_455 .
O7 Tb2 C7 25.9(3) . .
O20 Tb2 C7 84.6(3) . .
O23 Tb2 C7 105.5(3) . .
O8 Tb2 C7 26.7(3) . .
O15 Tb2 Tb1 103.9(2) 4 .
O16 Tb2 Tb1 110.4(2) 3_455 .
O22 Tb2 Tb1 120.6(5) . .
O17 Tb2 Tb1 45.0(2) 3_455 .
O7 Tb2 Tb1 88.5(2) . .
O20 Tb2 Tb1 38.6(2) . .
O23 Tb2 Tb1 166.9(3) . .
O8 Tb2 Tb1 39.85(17) . .
C7 Tb2 Tb1 64.7(3) . .
O10B Tb3 O10B 180.0 7_566 .
O13 Tb3 O13 180.0 6_566 4
O10B Tb3 O11 89.7(6) 7_566 .
O10B Tb3 O11 90.3(6) . .
O13 Tb3 O11 104.3(4) 6_566 .
O13 Tb3 O11 75.7(4) 4 .
O13 Tb3 O11 75.7(4) 6_566 7_566
O13 Tb3 O11 104.3(4) 4 7_566
O11 Tb3 O11 180.0 . 7_566
O13 Tb3 O10A 53.4(5) 6_566 7_566
O13 Tb3 O10A 126.6(5) 4 7_566
O11 Tb3 O10A 91.3(4) . 7_566
O11 Tb3 O10A 88.7(4) 7_566 7_566
O13 Tb3 O10A 126.6(5) 6_566 .
O13 Tb3 O10A 53.4(5) 4 .
O11 Tb3 O10A 88.7(4) . .
O11 Tb3 O10A 91.3(4) 7_566 .
O10A Tb3 O10A 180.0 7_566 .
O13 Tb3 O19A 60.6(5) 6_566 .
O13 Tb3 O19A 119.4(5) 4 .
O11 Tb3 O19A 93.9(4) . .
O11 Tb3 O19A 86.1(4) 7_566 .
O10A Tb3 O19A 113.0(5) 7_566 .
O10A Tb3 O19A 67.0(5) . .
O13 Tb3 O19A 119.4(5) 6_566 7_566
O13 Tb3 O19A 60.6(5) 4 7_566
O11 Tb3 O19A 86.1(4) . 7_566
O11 Tb3 O19A 93.9(4) 7_566 7_566
O10A Tb3 O19A 67.0(5) 7_566 7_566
O10A Tb3 O19A 112.9(5) . 7_566
O19A Tb3 O19A 180.0 . 7_566
N2 P1 N1 119.3(6) . .
N2 P1 O4 109.8(5) . .
N1 P1 O4 110.0(6) . .
N2 P1 O1 105.6(5) . .
N1 P1 O1 111.9(5) . .
O4 P1 O1 98.1(5) . .
N2 P2 N3 117.5(5) . .
N2 P2 O5 106.1(4) . .
N3 P2 O5 113.0(5) . .
N2 P2 O2 109.6(5) . .
N3 P2 O2 110.7(5) . .
O5 P2 O2 98.2(4) . .
N1 P3 N3 118.8(6) . .
N1 P3 O6 109.8(7) . .
N3 P3 O6 111.1(5) . .
N1 P3 O3 110.3(5) . .
N3 P3 O3 110.0(6) . .
O6 P3 O3 94.2(5) . .
C1 O1 P1 123.9(8) . .
C15 O2 P2 120.4(6) . .
C8 O3 P3 124.4(8) . .
C36 O4 P1 122.5(8) . .
C22 O5 P2 130.5(7) . .
C29 O6 P3 121.2(7) . .
C7 O7 Tb2 96.1(6) . .
C7 O8 Tb1 153.1(8) . .
C7 O8 Tb2 88.4(6) . .
Tb1 O8 Tb2 97.8(2) . .
C21 O11 Tb3 118.2(10) . .
C21 O12 Tb1 160.5(14) . 7_566
C42 O13 Tb3 155.3(12) . 4_545
C42 O14 Tb1 125.2(10) . 4_545
C35 O15 Tb2 140.3(9) . 4_545
C35 O16 Tb2 130.7(9) . 3_545
C28 O17 Tb2 144.2(9) . 3_545
C28 O17 Tb1 87.3(8) . 3_545
Tb2 O17 Tb1 96.4(3) 3_545 3_545
C28 O18 Tb1 97.0(8) . 3_545
Tb1 O20 Tb2 102.8(4) . .
Tb2 O23 Tb2 117.3(6) . 2
P3 N1 P1 120.4(6) . .
P1 N2 P2 121.3(7) . .
P2 N3 P3 120.7(7) . .
C2 C1 C6 123.1(9) . .
C2 C1 O1 123.7(9) . .
C6 C1 O1 113.1(9) . .
C1 C2 C3 118.1(9) . .
C4 C3 C2 120.2(9) . .
C5 C4 C3 119.5(8) . .
C5 C4 C7 121.2(9) . .
C3 C4 C7 119.3(9) . .
C4 C5 C6 122.2(9) . .
C5 C6 C1 116.9(9) . .
O7 C7 O8 122.6(9) . .
O7 C7 C4 119.4(10) . .
O8 C7 C4 117.8(11) . .
O7 C7 Tb2 58.0(5) . .
O8 C7 Tb2 64.9(5) . .
C4 C7 Tb2 168.9(8) . .
C9B C8 O3 119.0(11) . .
O3 C8 C9A 124.7(11) . .
O3 C8 C13A 118.9(11) . .
C9A C8 C13A 116.3(13) . .
C9B C8 C13B 120.2(13) . .
O3 C8 C13B 120.8(12) . .
C10A C11 C12A 119.5(13) . .
C12B C11 C10B 116.5(13) . .
C12B C11 C14B 133.5(13) . .
C10B C11 C14B 109.9(13) . .
C10A C11 C14A 127.6(14) . .
C12A C11 C14A 107.5(13) . .
C16 C15 C20 121.3(9) . .
C16 C15 O2 121.6(9) . .
C20 C15 O2 117.1(8) . .
C15 C16 C17 119.1(9) . .
C18 C17 C16 119.4(9) . .
C19 C18 C17 120.1(8) . .
C19 C18 C21 123.2(10) . .
C17 C18 C21 116.6(10) . .
C18 C19 C20 121.4(9) . .
C15 C20 C19 118.5(9) . .
O11 C21 O12 114.8(13) . .
O11 C21 C18 124.9(14) . .
O12 C21 C18 120.3(13) . .
C27 C22 C23 120.6(8) . .
C27 C22 O5 117.3(8) . .
C23 C22 O5 121.9(8) . .
C22 C23 C24 118.3(8) . .
C25 C24 C23 121.4(9) . .
C24 C25 C26 119.0(8) . .
C24 C25 C28 120.5(10) . .
C26 C25 C28 120.5(9) . .
C27 C26 C25 120.4(8) . .
C26 C27 C22 120.2(8) . .
O18 C28 O17 123.6(12) . .
O18 C28 C25 119.2(11) . .
O17 C28 C25 117.1(13) . .
O18 C28 Tb1 57.5(6) . 3_545
O17 C28 Tb1 66.2(7) . 3_545
C25 C28 Tb1 172.0(9) . 3_545
C34 C29 C30 124.2(10) . .
C34 C29 O6 118.8(12) . .
C30 C29 O6 116.9(12) . .
C29 C30 C31 116.8(11) . .
C32 C31 C30 121.4(10) . .
C33 C32 C31 119.9(9) . .
C33 C32 C35 123.3(11) . .
C31 C32 C35 116.8(11) . .
C32 C33 C34 120.1(10) . .
C29 C34 C33 117.4(10) . .
O16 C35 O15 125.4(11) . .
O16 C35 C32 121.0(14) . .
O15 C35 C32 113.5(12) . .
C37 C36 C41 120.4(9) . .
C37 C36 O4 122.9(10) . .
C41 C36 O4 116.6(9) . .
C36 C37 C38 120.3(9) . .
C37 C38 C39 121.5(9) . .
C38 C39 C40 117.0(9) . .
C38 C39 C42 118.5(10) . .
C40 C39 C42 124.6(10) . .
C41 C40 C39 121.4(10) . .
C36 C41 C40 119.3(10) . .
O14 C42 O13 122.0(15) . .
O14 C42 C39 123.2(12) . .
O13 C42 C39 114.0(14) . .
C14A O9A Tb1 99.8(13) . .
C14A O10A Tb1 93.1(10) . .
C14A O10A Tb3 141.3(17) . .
Tb1 O10A Tb3 114.7(6) . .
C8 C9A C10A 122.7(14) . .
C11 C10A C9A 119.0(14) . .
C11 C12A C13A 119.3(14) . .
C12A C13A C8 121.4(15) . .
O9A C14A O10A 114.5(16) . .
O9A C14A C11 129.9(17) . .
O10A C14A C11 115.5(15) . .
C14B O9B Tb1 135.4(17) . .
C14B O10B Tb3 147.8(19) . .
C8 C9B C10B 119.3(14) . .
C9B C10B C11 122.2(14) . .
C11 C12B C13B 121.5(15) . .
C12B C13B C8 119.8(15) . .
O10B C14B O9B 121.6(18) . .
O10B C14B C11 127.3(17) . .
O9B C14B C11 111.1(15) . .

loop_
_geom_bond_atom_site_label_1
_geom_bond_atom_site_label_2
_geom_bond_distance
_geom_bond_site_symmetry_2
Tb1 O14 2.304(9) 4
Tb1 O9B 2.306(16) .
Tb1 O12 2.325(12) 7_566
Tb1 O19B 2.325(12) .
Tb1 O20 2.388(9) .
Tb1 O8 2.415(8) .
Tb1 O9A 2.434(16) .
Tb1 O18 2.464(8) 3_455
Tb1 O10A 2.563(12) .
Tb1 O17 2.656(9) 3_455
Tb1 C28 2.899(12) 3_455
Tb1 Tb2 3.7338(10) .
Tb2 O15 2.249(9) 4
Tb2 O16 2.276(7) 3_455
Tb2 O22 2.341(16) .
Tb2 O17 2.344(9) 3_455
Tb2 O7 2.388(7) .
Tb2 O20 2.391(10) .
Tb2 O23 2.445(8) .
Tb2 O8 2.537(7) .
Tb2 C7 2.800(10) .
Tb3 O10B 2.033(16) 7_566
Tb3 O10B 2.033(16) .
Tb3 O13 2.272(14) 6_566
Tb3 O13 2.272(13) 4
Tb3 O11 2.347(8) .
Tb3 O11 2.347(8) 7_566
Tb3 O10A 2.653(16) 7_566
Tb3 O10A 2.653(16) .
Tb3 O19A 2.71(2) .
Tb3 O19A 2.71(2) 7_566
P1 N2 1.559(8) .
P1 N1 1.576(11) .
P1 O4 1.587(9) .
P1 O1 1.611(8) .
P2 N2 1.577(9) .
P2 N3 1.578(9) .
P2 O5 1.580(6) .
P2 O2 1.611(8) .
P3 N1 1.550(12) .
P3 N3 1.598(9) .
P3 O6 1.600(9) .
P3 O3 1.617(10) .
O1 C1 1.419(11) .
O2 C15 1.393(11) .
O3 C8 1.366(12) .
O4 C36 1.396(12) .
O5 C22 1.380(11) .
O6 C29 1.437(12) .
O7 C7 1.231(13) .
O8 C7 1.258(12) .
O11 C21 1.179(16) .
O12 C21 1.213(17) .
O13 C42 1.268(15) .
O14 C42 1.160(16) .
O15 C35 1.327(16) .
O16 C35 1.178(15) .
O17 C28 1.295(14) .
O18 C28 1.257(15) .
C1 C2 1.360(11) .
C1 C6 1.384(10) .
C2 C3 1.394(10) .
C3 C4 1.382(10) .
C4 C5 1.359(10) .
C4 C7 1.497(13) .
C5 C6 1.378(10) .
C8 C9B 1.335(14) .
C8 C9A 1.366(14) .
C8 C13A 1.376(14) .
C8 C13B 1.377(14) .
C11 C10A 1.341(13) .
C11 C12B 1.346(15) .
C11 C12A 1.368(14) .
C11 C10B 1.405(14) .
C11 C14B 1.469(16) .
C11 C14A 1.538(16) .
C15 C16 1.365(10) .
C15 C20 1.371(10) .
C16 C17 1.404(10) .
C17 C18 1.368(10) .
C18 C19 1.355(10) .
C18 C21 1.464(14) .
C19 C20 1.380(10) .
C22 C27 1.376(10) .
C22 C23 1.379(10) .
C23 C24 1.381(10) .
C24 C25 1.376(10) .
C25 C26 1.378(10) .
C25 C28 1.497(16) .
C26 C27 1.361(10) .
C29 C34 1.366(12) .
C29 C30 1.367(12) .
C30 C31 1.379(11) .
C31 C32 1.375(11) .
C32 C33 1.374(11) .
C32 C35 1.483(14) .
C33 C34 1.394(11) .
C36 C37 1.346(10) .
C36 C41 1.354(11) .
C37 C38 1.361(11) .
C38 C39 1.362(10) .
C39 C40 1.390(11) .
C39 C42 1.459(17) .
C40 C41 1.367(11) .
O9A C14A 1.283(17) .
O10A C14A 1.306(17) .
C9A C10A 1.372(15) .
C12A C13A 1.370(15) .
O9B C14B 1.276(17) .
O10B C14B 1.249(16) .
C9B C10B 1.362(15) .
C12B C13B 1.370(15) .
